data_4062932
_journal_name_full Organometallics
_journal_paper_doi 10.1021/om049775x
_journal_year 2004
_chemical_formula_sum 'C40 H44 Fe2 S4'
_chemical_formula_weight 764.69
_space_group_IT_number 15
_symmetry_cell_setting monoclinic
_symmetry_space_group_name_Hall '-C 2yc'
_symmetry_space_group_name_H-M 'C 1 2/c 1'
_cell_angle_alpha 90.00
_cell_angle_beta 107.335(7)
_cell_angle_gamma 90.00
_cell_formula_units_Z 8
_cell_length_a 31.455(3)
_cell_length_b 6.1504(6)
_cell_length_c 39.998(3)
_cell_measurement_temperature 293(2)
_cell_volume 7386.6(12)
_diffrn_ambient_temperature 293(2)
_exptl_crystal_density_diffrn 1.375
_refine_ls_R_factor_obs 0.0680
_refine_ls_wR_factor_obs 0.1463
_cod_depositor_comments
;
The following automatic conversions were performed:
'_symmetry_cell_setting' value 'Monoclinic' changed to 'monoclinic'
according to '/home/saulius/struct/CIF-dictionaries/cif_core.dic'
dictionary named 'cif_core.dic' version 2.4.1 from 2010-06-29.

Automatic conversion script
Id: cif_fix_enum 1527 2010-12-29 10:47:43Z saulius 
;
_cod_original_sg_symbol_H-M 'C 2/c'
_cod_original_formula_sum 'C40 H44 S4 Fe2'
_cod_database_code 4062932

loop_
_symmetry_equiv_pos_as_xyz
'x, y, z'
'-x, y, -z+1/2'
'x+1/2, y+1/2, z'
'-x+1/2, y+1/2, -z+1/2'
'-x, -y, -z'
'x, -y, z-1/2'
'-x+1/2, -y+1/2, -z'
'x+1/2, -y+1/2, z-1/2'

loop_
_atom_site_aniso_label
_atom_site_aniso_U_11
_atom_site_aniso_U_22
_atom_site_aniso_U_33
_atom_site_aniso_U_23
_atom_site_aniso_U_13
_atom_site_aniso_U_12
Fe1 0.0430(8) 0.0715(11) 0.0467(7) -0.0015(8) 0.0079(6) -0.0022(8)
Fe2 0.0507(8) 0.0728(11) 0.0565(8) 0.0085(8) 0.0201(6) -0.0040(9)
C1 0.046(5) 0.074(7) 0.046(5) -0.005(5) 0.001(4) -0.008(5)
C2 0.044(5) 0.081(8) 0.067(6) 0.002(6) 0.002(4) -0.010(6)
C3 0.041(5) 0.105(10) 0.086(7) 0.017(7) 0.017(5) -0.013(7)
C4 0.054(6) 0.108(9) 0.050(5) -0.018(6) 0.016(4) 0.006(7)
C5 0.073(7) 0.069(7) 0.063(6) -0.008(6) 0.004(5) 0.005(6)
C6 0.050(5) 0.061(6) 0.051(5) -0.009(5) 0.013(4) -0.013(5)
C7 0.057(6) 0.067(7) 0.065(6) -0.009(5) 0.005(5) 0.004(6)
C8 0.075(8) 0.114(11) 0.057(6) -0.025(7) 0.005(5) 0.014(8)
C9 0.050(6) 0.134(12) 0.073(7) 0.022(8) 0.021(5) 0.013(8)
C10 0.041(5) 0.103(9) 0.078(7) 0.014(7) 0.016(5) -0.001(6)
C11 0.052(5) 0.077(8) 0.063(6) -0.003(5) 0.027(4) -0.002(6)
C12 0.050(6) 0.106(9) 0.051(5) 0.022(6) 0.013(4) -0.005(6)
C13 0.058(7) 0.152(14) 0.085(8) 0.041(9) 0.035(6) 0.034(9)
C14 0.115(11) 0.094(11) 0.148(13) 0.068(10) 0.098(10) 0.029(9)
C15 0.107(10) 0.065(8) 0.118(10) -0.006(7) 0.065(8) -0.015(8)
C16 0.039(5) 0.076(7) 0.054(5) 0.008(5) 0.014(4) -0.002(5)
C17 0.059(6) 0.071(8) 0.093(8) 0.016(6) 0.032(5) 0.014(6)
C18 0.066(8) 0.149(14) 0.073(7) 0.051(9) 0.027(6) 0.037(9)
C19 0.067(8) 0.199(18) 0.064(7) 0.016(10) 0.009(6) -0.017(11)
C20 0.052(6) 0.141(12) 0.087(8) -0.009(8) 0.026(6) -0.036(8)
S21 0.0598(15) 0.084(2) 0.0544(13) 0.0068(13) 0.0112(11) 0.0022(15)
C22 0.056(5) 0.063(7) 0.050(5) -0.009(5) 0.015(4) -0.005(5)
C23 0.047(5) 0.046(6) 0.063(5) 0.011(5) 0.016(4) 0.004(5)
C24 0.068(7) 0.057(7) 0.089(7) -0.004(6) 0.025(6) 0.005(6)
C25 0.076(8) 0.057(7) 0.110(9) 0.009(7) 0.045(7) -0.011(6)
C26 0.063(7) 0.066(8) 0.112(9) 0.041(7) 0.049(6) 0.014(6)
C27 0.048(6) 0.081(8) 0.066(6) 0.029(5) 0.022(5) 0.005(6)
C28 0.034(4) 0.053(6) 0.069(5) 0.009(5) 0.018(4) 0.016(5)
C29 0.034(5) 0.063(6) 0.061(5) 0.008(5) 0.017(4) 0.000(5)
C30 0.044(5) 0.115(9) 0.049(5) 0.002(6) 0.008(4) 0.003(6)
C31 0.068(7) 0.138(12) 0.047(5) 0.009(7) 0.019(5) 0.005(8)
C32 0.064(7) 0.131(12) 0.063(7) 0.031(8) 0.022(5) 0.002(8)
C33 0.048(5) 0.057(6) 0.065(5) 0.007(5) 0.022(4) 0.006(5)
S34 0.0511(13) 0.075(2) 0.0619(13) 0.0138(13) 0.0209(10) 0.0049(14)
S35 0.0609(14) 0.082(2) 0.0551(12) -0.0072(13) 0.0096(11) 0.005(2)
C36 0.053(6) 0.100(9) 0.047(5) -0.011(5) 0.010(4) -0.003(6)
C37 0.068(8) 0.129(12) 0.098(8) 0.014(9) 0.010(6) -0.007(9)
C38 0.091(9) 0.072(8) 0.094(8) -0.005(7) 0.001(7) 0.014(8)
C39 0.102(10) 0.157(14) 0.067(7) -0.028(8) -0.001(6) 0.016(11)
S40 0.0549(14) 0.108(2) 0.0557(13) 0.0171(14) 0.0143(10) 0.007(2)
C41 0.073(7) 0.096(10) 0.074(7) 0.006(7) 0.022(5) 0.014(8)
C42 0.058(7) 0.134(12) 0.115(9) 0.021(9) 0.029(6) -0.015(8)
C43 0.100(10) 0.133(14) 0.126(11) -0.009(10) 0.054(9) 0.011(10)
C44 0.143(12) 0.217(19) 0.070(7) 0.052(10) 0.061(8) 0.053(14)

loop_
_atom_site_label
_atom_site_type_symbol
_atom_site_fract_x
_atom_site_fract_y
_atom_site_fract_z
_atom_site_U_iso_or_equiv
_atom_site_thermal_displace_type
_atom_site_occupancy
_atom_site_calc_flag
_atom_site_refinement_flags
_atom_site_disorder_group
Fe1 Fe 0.26650(5) 0.1786(3) 0.16853(3) 0.0549(4) Uani 1 d . .
Fe2 Fe 0.02959(5) 0.1328(3) 0.08170(4) 0.0591(4) Uani 1 d . .
C1 C 0.2195(3) 0.3418(18) 0.1308(2) 0.058(2) Uani 1 d . .
C2 C 0.2030(3) 0.1329(19) 0.1374(3) 0.067(3) Uani 1 d . .
H2A H 0.1932(3) 0.0230(19) 0.1209(3) 0.081 Uiso 1 calc R .
C3 C 0.2042(3) 0.1220(22) 0.1729(3) 0.078(3) Uani 1 d . .
H3A H 0.1953(3) 0.0042(22) 0.1837(3) 0.093 Uiso 1 calc R .
C4 C 0.2211(3) 0.3179(22) 0.1889(2) 0.071(3) Uani 1 d . .
H4A H 0.2258(3) 0.3526(22) 0.2124(2) 0.085 Uiso 1 calc R .
C5 C 0.2297(3) 0.4527(19) 0.1637(2) 0.071(3) Uani 1 d . .
H5A H 0.2404(3) 0.5942(19) 0.1676(2) 0.086 Uiso 1 calc R .
C6 C 0.3225(3) 0.1251(16) 0.2086(2) 0.054(2) Uani 1 d . .
C7 C 0.3067(3) -0.0706(18) 0.1914(2) 0.066(3) Uani 1 d . .
H7A H 0.2985(3) -0.1922(18) 0.2018(2) 0.079 Uiso 1 calc R .
C8 C 0.3052(4) -0.0554(24) 0.1564(3) 0.085(4) Uani 1 d . .
H8A H 0.2957(4) -0.1638(24) 0.1396(3) 0.103 Uiso 1 calc R .
C9 C 0.3204(3) 0.1499(26) 0.1507(3) 0.085(4) Uani 1 d . .
H9A H 0.3229(3) 0.2029(26) 0.1296(3) 0.102 Uiso 1 calc R .
C10 C 0.3316(3) 0.2664(21) 0.1839(3) 0.074(3) Uani 1 d . .
H10A H 0.3427(3) 0.4073(21) 0.1880(3) 0.089 Uiso 1 calc R .
C11 C 0.0794(3) 0.1741(19) 0.0598(2) 0.062(3) Uani 1 d . .
C12 C 0.0944(3) 0.2304(20) 0.0961(2) 0.069(3) Uani 1 d . .
H12A H 0.1055(3) 0.3652(20) 0.1051(2) 0.083 Uiso 1 calc R .
C13 C 0.0896(4) 0.0494(29) 0.1160(3) 0.095(5) Uani 1 d . .
H13A H 0.0962(4) 0.0427(29) 0.1403(3) 0.114 Uiso 1 calc R .
C14 C 0.0727(5) -0.1207(25) 0.0920(4) 0.106(5) Uani 1 d . .
H14A H 0.0668(5) -0.2612(25) 0.0980(4) 0.128 Uiso 1 calc R .
C15 C 0.0661(4) -0.0458(20) 0.0578(3) 0.090(4) Uani 1 d . .
H15A H 0.0551(4) -0.1265(20) 0.0374(3) 0.108 Uiso 1 calc R .
C16 C -0.0129(3) 0.1643(18) 0.1106(2) 0.056(2) Uani 1 d . .
C17 C -0.0064(3) 0.3631(19) 0.0965(3) 0.072(3) Uani 1 d . .
H17A H 0.0051(3) 0.4871(19) 0.1093(3) 0.086 Uiso 1 calc R .
C18 C -0.0197(4) 0.3478(28) 0.0596(3) 0.094(4) Uani 1 d . .
H18A H -0.0188(4) 0.4582(28) 0.0440(3) 0.113 Uiso 1 calc R .
C19 C -0.0344(4) 0.1381(33) 0.0513(3) 0.112(6) Uani 1 d . .
H19A H -0.0448(4) 0.0817(33) 0.0287(3) 0.135 Uiso 1 calc R .
C20 C -0.0311(3) 0.0218(26) 0.0826(3) 0.092(4) Uani 1 d . .
H20A H -0.0394(3) -0.1219(26) 0.0843(3) 0.111 Uiso 1 calc R .
S21 S 0.22914(8) 0.4293(5) 0.09237(6) 0.0674(7) Uani 1 d . .
C22 C 0.1812(3) 0.6045(16) 0.0719(2) 0.057(2) Uani 1 d . .
H22A H 0.1540(3) 0.5197(16) 0.0662(2) 0.068 Uiso 1 calc R .
H22B H 0.1790(3) 0.7189(16) 0.0880(2) 0.068 Uiso 1 calc R .
C23 C 0.1869(3) 0.7008(15) 0.0396(2) 0.052(2) Uani 1 d . .
C24 C 0.2143(3) 0.8832(17) 0.0450(3) 0.071(3) Uani 1 d . .
H24A H 0.2270(3) 0.9288(17) 0.0680(3) 0.085 Uiso 1 calc R .
C25 C 0.2240(4) 1.0011(19) 0.0192(3) 0.078(3) Uani 1 d . .
H25A H 0.2423(4) 1.1229(19) 0.0244(3) 0.093 Uiso 1 calc R .
C26 C 0.2062(3) 0.9346(19) -0.0140(3) 0.075(3) Uani 1 d . .
H26A H 0.2117(3) 1.0154(19) -0.0319(3) 0.090 Uiso 1 calc R .
C27 C 0.1791(3) 0.7457(18) -0.0229(3) 0.064(3) Uani 1 d . .
C28 C 0.1689(3) 0.6200(15) 0.0041(2) 0.051(2) Uani 1 d . .
C29 C 0.1440(3) 0.4273(16) -0.0063(2) 0.052(2) Uani 1 d . .
C30 C 0.1299(3) 0.3688(21) -0.0411(2) 0.071(3) Uani 1 d . .
H30A H 0.1139(3) 0.2405(21) -0.0474(2) 0.085 Uiso 1 calc R .
C31 C 0.1389(4) 0.4966(25) -0.0674(3) 0.084(4) Uani 1 d . .
H31A H 0.1288(4) 0.4544(25) -0.0907(3) 0.101 Uiso 1 calc R .
C32 C 0.1628(4) 0.6842(25) -0.0578(3) 0.085(4) Uani 1 d . .
H32A H 0.1682(4) 0.7723(25) -0.0751(3) 0.103 Uiso 1 calc R .
C33 C 0.1310(3) 0.2687(16) 0.0178(2) 0.055(2) Uani 1 d . .
H33A H 0.1543(3) 0.2630(16) 0.0400(2) 0.067 Uiso 1 calc R .
H33B H 0.1278(3) 0.1245(16) 0.0076(2) 0.067 Uiso 1 calc R .
S34 S 0.07846(8) 0.3499(5) 0.02529(6) 0.0616(7) Uani 1 d . .
S35 S 0.32966(8) 0.1865(5) 0.25243(6) 0.0678(7) Uani 1 d . .
C36 C 0.3848(3) 0.0674(20) 0.2754(2) 0.068(3) Uani 1 d . .
C37 C 0.4200(4) 0.1729(25) 0.2619(3) 0.101(4) Uani 1 d . .
H37A H 0.4195(4) 0.3275(25) 0.2650(3) 0.152 Uiso 1 calc R .
H37B H 0.4141(4) 0.1408(25) 0.2374(3) 0.152 Uiso 1 calc R .
H37C H 0.4488(4) 0.1173(25) 0.2746(3) 0.152 Uiso 1 calc R .
C38 C 0.3851(4) -0.1729(19) 0.2706(3) 0.092(4) Uani 1 d . .
H38A H 0.3627(4) -0.2379(19) 0.2792(3) 0.137 Uiso 1 calc R .
H38B H 0.4138(4) -0.2295(19) 0.2834(3) 0.137 Uiso 1 calc R .
H38C H 0.3790(4) -0.2060(19) 0.2462(3) 0.137 Uiso 1 calc R .
C39 C 0.3912(4) 0.1271(26) 0.3136(3) 0.115(5) Uani 1 d . .
H39A H 0.3909(4) 0.2824(26) 0.3159(3) 0.172 Uiso 1 calc R .
H39B H 0.4193(4) 0.0714(26) 0.3279(3) 0.172 Uiso 1 calc R .
H39C H 0.3676(4) 0.0651(26) 0.3211(3) 0.172 Uiso 1 calc R .
S40 S 0.00090(8) 0.0937(5) 0.15485(6) 0.0735(8) Uani 1 d . .
C41 C -0.0488(4) 0.1704(22) 0.1674(3) 0.081(3) Uani 1 d . .
C42 C -0.0898(4) 0.0665(24) 0.1434(3) 0.102(4) Uani 1 d . .
H42A H -0.0945(4) 0.1195(24) 0.1200(3) 0.152 Uiso 1 calc R .
H42B H -0.1151(4) 0.1021(24) 0.1511(3) 0.152 Uiso 1 calc R .
H42C H -0.0860(4) -0.0884(24) 0.1437(3) 0.152 Uiso 1 calc R .
C43 C -0.0536(5) 0.4179(25) 0.1651(4) 0.115(5) Uani 1 d . .
H43A H -0.0273(5) 0.4842(25) 0.1805(4) 0.172 Uiso 1 calc R .
H43B H -0.0791(5) 0.4610(25) 0.1719(4) 0.172 Uiso 1 calc R .
H43C H -0.0572(5) 0.4638(25) 0.1415(4) 0.172 Uiso 1 calc R .
C44 C -0.0391(5) 0.0940(29) 0.2051(3) 0.137(7) Uani 1 d . .
H44A H -0.0128(5) 0.1645(29) 0.2194(3) 0.205 Uiso 1 calc R .
H44B H -0.0348(5) -0.0606(29) 0.2062(3) 0.205 Uiso 1 calc R .
H44C H -0.0639(5) 0.1299(29) 0.2135(3) 0.205 Uiso 1 calc R .

loop_
_geom_bond_atom_site_label_1
_geom_bond_atom_site_label_2
_geom_bond_distance
_geom_bond_site_symmetry_2
_geom_bond_publ_flag
Fe1 C5 2.022(11) . ?
Fe1 C7 2.023(10) . ?
Fe1 C6 2.024(8) . ?
Fe1 C10 2.029(10) . ?
Fe1 C4 2.033(10) . ?
Fe1 C2 2.033(9) . ?
Fe1 C9 2.033(11) . ?
Fe1 C1 2.035(9) . ?
Fe1 C8 2.035(12) . ?
Fe1 C3 2.047(10) . ?
Fe2 C17 2.008(11) . ?
Fe2 C19 2.019(12) . ?
Fe2 C16 2.019(9) . ?
Fe2 C15 2.024(12) . ?
Fe2 C11 2.024(9) . ?
Fe2 C14 2.026(13) . ?
Fe2 C18 2.029(12) . ?
Fe2 C12 2.036(10) . ?
Fe2 C20 2.037(10) . ?
Fe2 C13 2.041(11) . ?
C1 C5 1.430(13) . ?
C1 C2 1.439(14) . ?
C1 S21 1.738(10) . ?
C2 C3 1.411(13) . ?
C3 C4 1.39(2) . ?
C4 C5 1.393(15) . ?
C6 C7 1.402(13) . ?
C6 C10 1.410(14) . ?
C6 S35 1.741(9) . ?
C7 C8 1.392(14) . ?
C8 C9 1.39(2) . ?
C9 C10 1.45(2) . ?
C11 C15 1.41(2) . ?
C11 C12 1.429(13) . ?
C11 S34 1.748(10) . ?
C12 C13 1.40(2) . ?
C13 C14 1.41(2) . ?
C14 C15 1.40(2) . ?
C16 C17 1.387(14) . ?
C16 C20 1.402(15) . ?
C16 S40 1.748(9) . ?
C17 C18 1.410(15) . ?
C18 C19 1.38(2) . ?
C19 C20 1.42(2) . ?
S21 C22 1.836(9) . ?
C22 C23 1.478(12) . ?
C23 C24 1.390(13) . ?
C23 C28 1.453(12) . ?
C24 C25 1.370(14) . ?
C25 C26 1.341(15) . ?
C26 C27 1.422(15) . ?
C27 C32 1.390(15) . ?
C27 C28 1.439(13) . ?
C28 C29 1.413(12) . ?
C29 C30 1.375(12) . ?
C29 C33 1.514(12) . ?
C30 C31 1.407(15) . ?
C31 C32 1.37(2) . ?
C33 S34 1.833(9) . ?
S35 C36 1.853(10) . ?
C36 C38 1.49(2) . ?
C36 C37 1.52(2) . ?
C36 C39 1.527(14) . ?
S40 C41 1.840(12) . ?
C41 C42 1.50(2) . ?
C41 C44 1.520(15) . ?
C41 C43 1.53(2) . ?
